data_7150150
loop_
_publ_author_name
'Fry, Fiona H.'
'Holme, Andrea L.'
'Giles, Niroshini M.'
'Giles, Gregory I.'
'Collins, Catriona'
'Holt, Kim'
'Pariagh, Sandra'
'Gelbrich, Thomas'
'Hursthouse, Michael B.'
'Gutowski, Nick J.'
'Jacob, Claus'

_publ_section_title
;
 Multifunctional redox catalysts as selective enhancers of oxidative
 stress.
;
_journal_issue 14
_journal_name_full 'Organic &amp; biomolecular chemistry'
_journal_page_first 2579
_journal_page_last 2587
_journal_paper_doi 10.1039/b502197a
_journal_volume 3
_journal_year 2005
_chemical_formula_sum 'C17 H12 O2 Te'
_chemical_formula_weight 375.87
_chemical_name_systematic
;
?
;
_space_group_IT_number 14
_symmetry_cell_setting monoclinic
_symmetry_space_group_name_Hall '-P 2yn'
_symmetry_space_group_name_H-M 'P 1 21/n 1'
_atom_sites_solution_hydrogens geom
_atom_sites_solution_primary direct
_atom_sites_solution_secondary difmap
_audit_creation_method SHELXL-97
_cell_angle_alpha 90.00
_cell_angle_beta 90.914(5)
_cell_angle_gamma 90.00
_cell_formula_units_Z 4
_cell_length_a 11.8427(9)
_cell_length_b 6.0131(3)
_cell_length_c 20.0259(11)
_cell_measurement_temperature 120(2)
_cell_volume 1425.89(15)
_computing_cell_refinement 'DENZO and COLLECT'
_computing_data_collection 'DENZO (Otwinowski & Minor, 1997) and COLLECT (Hooft, 1998)'
_computing_data_reduction 'DENZO and COLLECT'
_computing_molecular_graphics 'PLATON (Spek, 1990)'
_computing_structure_refinement 'SHELXL97 (Sheldrick, 1997)'
_computing_structure_solution 'SHELXS97 (Sheldrick, 1997)'
_diffrn_ambient_temperature 120(2)
_diffrn_measured_fraction_theta_full 0.993
_diffrn_measured_fraction_theta_max 0.993
_diffrn_measurement_device_type 'Nonius KappaCCD Area Detector'
_diffrn_measurement_method '\f and \w scans to fill Ewald sphere'
_diffrn_radiation_monochromator graphite
_diffrn_radiation_source 'Nonius FR591 rotating anode'
_diffrn_radiation_type MoK\a
_diffrn_radiation_wavelength 0.71073
_diffrn_reflns_av_R_equivalents 0.0462
_diffrn_reflns_av_sigmaI/netI 0.0463
_diffrn_reflns_limit_h_max 14
_diffrn_reflns_limit_h_min -14
_diffrn_reflns_limit_k_max 7
_diffrn_reflns_limit_k_min -6
_diffrn_reflns_limit_l_max 22
_diffrn_reflns_limit_l_min -24
_diffrn_reflns_number 9936
_diffrn_reflns_theta_full 25.99
_diffrn_reflns_theta_max 25.99
_diffrn_reflns_theta_min 3.44
_exptl_absorpt_coefficient_mu 2.084
_exptl_absorpt_correction_type none
_exptl_crystal_colour red
_exptl_crystal_density_diffrn 1.751
_exptl_crystal_density_method 'not measured'
_exptl_crystal_description plate
_exptl_crystal_F_000 728
_exptl_crystal_size_max 0.45
_exptl_crystal_size_mid 0.10
_exptl_crystal_size_min 0.05
_refine_diff_density_max 1.554
_refine_diff_density_min -0.823
_refine_diff_density_rms 0.113
_refine_ls_extinction_coef 0.0024(6)
_refine_ls_extinction_expression Fc^*^=kFc[1+0.001xFc^2^\l^3^/sin(2\q)]^-1/4^
_refine_ls_extinction_method SHELXL
_refine_ls_goodness_of_fit_ref 1.019
_refine_ls_hydrogen_treatment mixed
_refine_ls_matrix_type full
_refine_ls_number_parameters 192
_refine_ls_number_reflns 2793
_refine_ls_number_restraints 0
_refine_ls_restrained_S_all 1.019
_refine_ls_R_factor_all 0.0424
_refine_ls_R_factor_gt 0.0327
_refine_ls_shift/su_max 0.004
_refine_ls_shift/su_mean 0.000
_refine_ls_structure_factor_coef Fsqd
_refine_ls_weighting_details 'calc w=1/[\s^2^(Fo^2^)+(0.0485P)^2^+0.5286P] where P=(Fo^2^+2Fc^2^)/3'
_refine_ls_weighting_scheme calc
_refine_ls_wR_factor_gt 0.0804
_refine_ls_wR_factor_ref 0.0849
_reflns_number_gt 2374
_reflns_number_total 2793
_reflns_threshold_expression >2sigma(I)
_cod_data_source_file b502197a.txt
_cod_data_source_block s92
_cod_original_sg_symbol_H-M P21/n
_cod_database_code 7150150

loop_
_symmetry_equiv_pos_as_xyz
'x, y, z'
'-x+1/2, y+1/2, -z+1/2'
'-x, -y, -z'
'x-1/2, -y-1/2, z-1/2'

loop_
_atom_site_label
_atom_site_type_symbol
_atom_site_fract_x
_atom_site_fract_y
_atom_site_fract_z
_atom_site_U_iso_or_equiv
_atom_site_adp_type
_atom_site_occupancy
_atom_site_symmetry_multiplicity
_atom_site_calc_flag
_atom_site_refinement_flags
_atom_site_disorder_assembly
_atom_site_disorder_group
Te1 Te 0.255032(17) 0.95050(4) 0.179284(11) 0.02421(13) Uani 1 1 d . . .
O1 O 0.46013(19) 0.7276(5) 0.24148(12) 0.0291(6) Uani 1 1 d . . .
O2 O 0.3997(2) 0.2972(5) 0.01023(13) 0.0395(7) Uani 1 1 d . . .
C1 C 0.0981(3) 0.8465(7) 0.13699(16) 0.0240(7) Uani 1 1 d . . .
C2 C 0.0338(3) 1.0015(7) 0.1007(2) 0.0326(9) Uani 1 1 d . . .
H2 H 0.0621 1.1466 0.0925 0.035(11) Uiso 1 1 calc R . .
C3 C -0.0721(4) 0.9391(8) 0.0768(2) 0.0410(11) Uani 1 1 d . . .
H3 H -0.1166 1.0436 0.0524 0.050(14) Uiso 1 1 calc R . .
C4 C -0.1141(3) 0.7298(8) 0.0877(2) 0.0410(10) Uani 1 1 d . . .
H4 H -0.1866 0.6901 0.0706 0.050(13) Uiso 1 1 calc R . .
C5 C -0.0500(3) 0.5755(7) 0.1238(2) 0.0390(10) Uani 1 1 d . . .
H5 H -0.0786 0.4300 0.1311 0.047(14) Uiso 1 1 calc R . .
C6 C 0.0559(3) 0.6352(7) 0.14907(18) 0.0299(8) Uani 1 1 d . . .
H6 H 0.0992 0.5315 0.1745 0.036(12) Uiso 1 1 calc R . .
C7 C 0.3529(3) 0.6850(6) 0.14151(16) 0.0223(7) Uani 1 1 d . . .
C8 C 0.4429(3) 0.6188(6) 0.19061(17) 0.0236(7) Uani 1 1 d . . .
C9 C 0.5112(3) 0.4201(6) 0.17510(18) 0.0245(8) Uani 1 1 d . . .
C10 C 0.5905(3) 0.3436(8) 0.22213(19) 0.0314(9) Uani 1 1 d . . .
H10 H 0.6024 0.4223 0.2628 0.040(13) Uiso 1 1 calc R . .
C11 C 0.6519(3) 0.1518(8) 0.2092(2) 0.0408(10) Uani 1 1 d . . .
H11 H 0.7055 0.0988 0.2412 0.040(12) Uiso 1 1 calc R . .
C12 C 0.6348(4) 0.0371(8) 0.1494(2) 0.0417(11) Uani 1 1 d . . .
H12 H 0.6767 -0.0943 0.1409 0.062(16) Uiso 1 1 calc R . .
C13 C 0.5570(3) 0.1136(7) 0.1023(2) 0.0334(9) Uani 1 1 d . . .
H13 H 0.5461 0.0354 0.0615 0.047(14) Uiso 1 1 calc R . .
C14 C 0.4950(3) 0.3050(6) 0.11492(17) 0.0263(8) Uani 1 1 d . . .
C15 C 0.4125(3) 0.3905(7) 0.06447(18) 0.0284(8) Uani 1 1 d . . .
C16 C 0.3430(3) 0.5909(6) 0.08062(18) 0.0260(8) Uani 1 1 d . . .
C17 C 0.2663(3) 0.6759(7) 0.02608(17) 0.0316(9) Uani 1 1 d . . .
H17A H 0.2736 0.5817 -0.0136 0.047 Uiso 0.51(5) 1 calc PR . .
H17B H 0.2872 0.8290 0.0150 0.047 Uiso 0.51(5) 1 calc PR . .
H17C H 0.1880 0.6724 0.0412 0.047 Uiso 0.51(5) 1 calc PR . .
H17D H 0.2256 0.8070 0.0420 0.047 Uiso 0.49(5) 1 calc PR . .
H17E H 0.2120 0.5597 0.0134 0.047 Uiso 0.49(5) 1 calc PR . .
H17F H 0.3112 0.7164 -0.0128 0.047 Uiso 0.49(5) 1 calc PR . .

loop_
_atom_site_aniso_label
_atom_site_aniso_U_11
_atom_site_aniso_U_22
_atom_site_aniso_U_33
_atom_site_aniso_U_23
_atom_site_aniso_U_13
_atom_site_aniso_U_12
Te1 0.02573(18) 0.02185(18) 0.02514(18) -0.00288(9) 0.00283(10) 0.00101(9)
O1 0.0304(13) 0.0319(15) 0.0249(13) -0.0053(12) -0.0023(10) -0.0002(12)
O2 0.0525(16) 0.0393(18) 0.0270(14) -0.0118(13) 0.0059(11) 0.0026(14)
C1 0.0239(17) 0.029(2) 0.0195(17) -0.0001(16) 0.0034(12) 0.0033(15)
C2 0.033(2) 0.033(2) 0.031(2) 0.0020(17) 0.0015(16) 0.0080(17)
C3 0.037(2) 0.050(3) 0.036(2) -0.008(2) -0.0064(18) 0.020(2)
C4 0.0274(19) 0.052(3) 0.043(2) -0.023(2) -0.0017(16) 0.007(2)
C5 0.030(2) 0.038(3) 0.050(3) -0.014(2) 0.0085(18) -0.0023(17)
C6 0.0304(19) 0.028(2) 0.031(2) -0.0010(18) 0.0049(15) 0.0038(17)
C7 0.0186(15) 0.026(2) 0.0220(17) -0.0014(15) 0.0058(12) -0.0006(14)
C8 0.0219(16) 0.0212(18) 0.0277(19) 0.0013(16) 0.0049(13) -0.0020(14)
C9 0.0198(17) 0.025(2) 0.0293(19) 0.0009(15) 0.0067(14) -0.0047(14)
C10 0.0216(17) 0.038(2) 0.035(2) 0.0045(19) 0.0047(14) 0.0023(17)
C11 0.0242(19) 0.045(3) 0.053(3) 0.009(2) 0.0061(17) 0.0073(19)
C12 0.032(2) 0.040(3) 0.054(3) 0.002(2) 0.019(2) 0.0128(19)
C13 0.034(2) 0.026(2) 0.041(2) -0.0042(18) 0.0173(17) -0.0015(17)
C14 0.0245(17) 0.027(2) 0.0279(19) -0.0010(15) 0.0108(13) -0.0018(14)
C15 0.0263(18) 0.029(2) 0.030(2) -0.0021(17) 0.0081(15) -0.0032(16)
C16 0.0272(18) 0.028(2) 0.0234(18) -0.0029(15) 0.0063(14) -0.0015(15)
C17 0.0329(19) 0.044(3) 0.0182(17) 0.0012(17) 0.0034(14) 0.0022(17)

loop_
_atom_type_symbol
_atom_type_description
_atom_type_scat_dispersion_real
_atom_type_scat_dispersion_imag
_atom_type_scat_source
C C 0.0033 0.0016 'International Tables Vol C Tables 4.2.6.8 and 6.1.1.4'
H H 0.0000 0.0000 'International Tables Vol C Tables 4.2.6.8 and 6.1.1.4'
O O 0.0106 0.0060 'International Tables Vol C Tables 4.2.6.8 and 6.1.1.4'
Te Te -0.5308 1.6751 'International Tables Vol C Tables 4.2.6.8 and 6.1.1.4'

loop_
_geom_angle_atom_site_label_1
_geom_angle_atom_site_label_2
_geom_angle_atom_site_label_3
_geom_angle
_geom_angle_site_symmetry_1
_geom_angle_site_symmetry_3
_geom_angle_publ_flag
C7 Te1 C1 96.64(13) . . ?
C6 C1 C2 120.3(3) . . ?
C6 C1 Te1 121.0(3) . . ?
C2 C1 Te1 118.5(3) . . ?
C3 C2 C1 118.7(4) . . ?
C3 C2 H2 120.6 . . ?
C1 C2 H2 120.6 . . ?
C4 C3 C2 121.4(4) . . ?
C4 C3 H3 119.3 . . ?
C2 C3 H3 119.3 . . ?
C3 C4 C5 119.9(4) . . ?
C3 C4 H4 120.1 . . ?
C5 C4 H4 120.1 . . ?
C6 C5 C4 119.8(4) . . ?
C6 C5 H5 120.1 . . ?
C4 C5 H5 120.1 . . ?
C1 C6 C5 119.8(4) . . ?
C1 C6 H6 120.1 . . ?
C5 C6 H6 120.1 . . ?
C16 C7 C8 122.3(3) . . ?
C16 C7 Te1 126.8(3) . . ?
C8 C7 Te1 110.8(2) . . ?
O1 C8 C9 121.5(3) . . ?
O1 C8 C7 120.9(3) . . ?
C9 C8 C7 117.7(3) . . ?
C10 C9 C14 119.9(3) . . ?
C10 C9 C8 119.2(3) . . ?
C14 C9 C8 120.8(3) . . ?
C11 C10 C9 119.7(4) . . ?
C11 C10 H10 120.1 . . ?
C9 C10 H10 120.1 . . ?
C10 C11 C12 120.1(4) . . ?
C10 C11 H11 119.9 . . ?
C12 C11 H11 119.9 . . ?
C13 C12 C11 120.4(4) . . ?
C13 C12 H12 119.8 . . ?
C11 C12 H12 119.8 . . ?
C12 C13 C14 119.9(4) . . ?
C12 C13 H13 120.1 . . ?
C14 C13 H13 120.1 . . ?
C13 C14 C9 120.0(4) . . ?
C13 C14 C15 120.4(3) . . ?
C9 C14 C15 119.6(3) . . ?
O2 C15 C14 120.9(4) . . ?
O2 C15 C16 119.8(3) . . ?
C14 C15 C16 119.3(3) . . ?
C7 C16 C15 119.6(3) . . ?
C7 C16 C17 124.0(3) . . ?
C15 C16 C17 116.5(3) . . ?
C16 C17 H17A 109.5 . . ?
C16 C17 H17B 109.5 . . ?
H17A C17 H17B 109.5 . . ?
C16 C17 H17C 109.5 . . ?
H17A C17 H17C 109.5 . . ?
H17B C17 H17C 109.5 . . ?
C16 C17 H17D 109.5 . . ?
H17A C17 H17D 141.1 . . ?
H17B C17 H17D 56.3 . . ?
H17C C17 H17D 56.3 . . ?
C16 C17 H17E 109.5 . . ?
H17A C17 H17E 56.3 . . ?
H17B C17 H17E 141.1 . . ?
H17C C17 H17E 56.3 . . ?
H17D C17 H17E 109.5 . . ?
C16 C17 H17F 109.5 . . ?
H17A C17 H17F 56.3 . . ?
H17B C17 H17F 56.3 . . ?
H17C C17 H17F 141.1 . . ?
H17D C17 H17F 109.5 . . ?
H17E C17 H17F 109.5 . . ?

loop_
_geom_bond_atom_site_label_1
_geom_bond_atom_site_label_2
_geom_bond_distance
_geom_bond_site_symmetry_2
_geom_bond_publ_flag
Te1 C7 2.119(3) . ?
Te1 C1 2.124(3) . ?
O1 C8 1.225(4) . ?
O2 C15 1.230(5) . ?
C1 C6 1.388(6) . ?
C1 C2 1.400(5) . ?
C2 C3 1.387(6) . ?
C2 H2 0.9500 . ?
C3 C4 1.372(7) . ?
C3 H3 0.9500 . ?
C4 C5 1.393(6) . ?
C4 H4 0.9500 . ?
C5 C6 1.393(6) . ?
C5 H5 0.9500 . ?
C6 H6 0.9500 . ?
C7 C16 1.348(5) . ?
C7 C8 1.493(5) . ?
C8 C9 1.478(5) . ?
C9 C10 1.397(5) . ?
C9 C14 1.401(5) . ?
C10 C11 1.390(6) . ?
C10 H10 0.9500 . ?
C11 C12 1.393(7) . ?
C11 H11 0.9500 . ?
C12 C13 1.387(7) . ?
C12 H12 0.9500 . ?
C13 C14 1.390(5) . ?
C13 H13 0.9500 . ?
C14 C15 1.486(5) . ?
C15 C16 1.497(5) . ?
C16 C17 1.499(5) . ?
C17 H17A 0.9800 . ?
C17 H17B 0.9800 . ?
C17 H17C 0.9800 . ?
C17 H17D 0.9800 . ?
C17 H17E 0.9800 . ?
C17 H17F 0.9800 . ?
